data_7037079
loop_
_publ_author_name
'Wei, Yong-Sheng'
'Shen, Jian-Qiang'
'Liao, Pei-Qin'
'Xue, Wei'
'Zhang, Jie-Peng'
'Chen, Xiao-Ming'

_publ_section_title
;
 Synthesis and stabilization of a hypothetical porous framework based on a
 classic flexible metal carboxylate cluster.
;
_journal_issue 10
_journal_name_full 'Dalton transactions (Cambridge, England : 2003)'
_journal_page_first 4269
_journal_page_last 4273
_journal_paper_doi 10.1039/c5dt03478g
_journal_volume 45
_journal_year 2016
_chemical_formula_sum 'C84 H50 N12 Ni6 O26'
_chemical_formula_weight 1995.62
_space_group_crystal_system cubic
_space_group_IT_number 225
_space_group_name_Hall '-F 4 2 3'
_space_group_name_H-M_alt 'F m -3 m'
_symmetry_space_group_name_Hall '-F 4 2 3'
_symmetry_space_group_name_H-M 'F m -3 m'
_atom_sites_solution_hydrogens geom
_audit_creation_method SHELXL-2014/7
_audit_update_record
;
2015-09-06 deposited with the CCDC.
2015-11-04 downloaded from the CCDC.
;
_cell_angle_alpha 90
_cell_angle_beta 90
_cell_angle_gamma 90
_cell_formula_units_Z 16
_cell_length_a 41.5216(3)
_cell_length_b 41.5216(3)
_cell_length_c 41.5216(3)
_cell_measurement_temperature 150(2)
_cell_volume 71585.0(9)
_computing_structure_refinement 'SHELXL-2014/7 (Sheldrick, 2014)'
_diffrn_ambient_temperature 150(2)
_diffrn_measured_fraction_theta_full 0.981
_diffrn_measured_fraction_theta_max 0.978
_diffrn_measurement_device_type CCD
_diffrn_measurement_method '/w scan'
_diffrn_radiation_type CuK\a
_diffrn_radiation_wavelength 1.54178
_diffrn_reflns_av_R_equivalents 0.0456
_diffrn_reflns_av_unetI/netI 0.0283
_diffrn_reflns_laue_measured_fraction_full 0.981
_diffrn_reflns_laue_measured_fraction_max 0.978
_diffrn_reflns_limit_h_max 18
_diffrn_reflns_limit_h_min -47
_diffrn_reflns_limit_k_max 38
_diffrn_reflns_limit_k_min -48
_diffrn_reflns_limit_l_max 32
_diffrn_reflns_limit_l_min -35
_diffrn_reflns_number 16475
_diffrn_reflns_point_group_measured_fraction_full 0.981
_diffrn_reflns_point_group_measured_fraction_max 0.978
_diffrn_reflns_theta_full 67.022
_diffrn_reflns_theta_max 67.022
_diffrn_reflns_theta_min 3.010
_exptl_absorpt_coefficient_mu 1.031
_exptl_absorpt_correction_T_max 0.7142
_exptl_absorpt_correction_T_min 0.7142
_exptl_absorpt_correction_type multi-scan
_exptl_absorpt_process_details SADABS
_exptl_crystal_colour Green
_exptl_crystal_density_diffrn 0.741
_exptl_crystal_description Cubic
_exptl_crystal_F_000 16224
_exptl_crystal_size_max 0.350
_exptl_crystal_size_mid 0.350
_exptl_crystal_size_min 0.350
_refine_diff_density_max 0.429
_refine_diff_density_min -0.732
_refine_diff_density_rms 0.097
_refine_ls_extinction_coef 0.000016(4)
_refine_ls_extinction_expression Fc^*^=kFc[1+0.001xFc^2^\l^3^/sin(2\q)]^-1/4^
_refine_ls_extinction_method 'SHELXL-2014/7 (Sheldrick 2014'
_refine_ls_goodness_of_fit_ref 1.036
_refine_ls_hydrogen_treatment constr
_refine_ls_matrix_type full
_refine_ls_number_parameters 137
_refine_ls_number_reflns 3084
_refine_ls_number_restraints 66
_refine_ls_restrained_S_all 1.083
_refine_ls_R_factor_all 0.0779
_refine_ls_R_factor_gt 0.0656
_refine_ls_shift/su_max 0.001
_refine_ls_shift/su_mean 0.000
_refine_ls_structure_factor_coef Fsqd
_refine_ls_weighting_details 'w=1/[\s^2^(Fo^2^)+(0.1927P)^2^+29.2482P] where P=(Fo^2^+2Fc^2^)/3'
_refine_ls_weighting_scheme calc
_refine_ls_wR_factor_gt 0.2233
_refine_ls_wR_factor_ref 0.2421
_reflns_Friedel_coverage 0.000
_reflns_number_gt 2387
_reflns_number_total 3084
_reflns_threshold_expression 'I > 2\s(I)'
_cod_data_source_file c5dt03478g2.cif
_cod_data_source_block 1
_cod_depositor_comments 'Adding full bibliography for 7037079--7037081.cif.'
_cod_original_cell_volume 71585.0(16)
_cod_database_code 7037079
_shelx_shelxl_version_number 2014/7
_shelx_space_group_comment
;
The symmetry employed for this shelxl refinement is uniquely defined
by the following loop, which should always be used as a source of
symmetry information in preference to the above space-group names.
They are only intended as comments.
;
_shelx_estimated_absorpt_t_min 0.714
_shelx_estimated_absorpt_t_max 0.714

loop_
_space_group_symop_operation_xyz
'x, y, z'
'-y, x, z'
'-x, -y, z'
'y, -x, z'
'x, -z, y'
'x, -y, -z'
'x, z, -y'
'z, y, -x'
'-x, y, -z'
'-z, y, x'
'z, x, y'
'y, z, x'
'-y, -z, x'
'z, -x, -y'
'-y, z, -x'
'-z, -x, y'
'-z, x, -y'
'y, -z, -x'
'y, x, -z'
'-y, -x, -z'
'-x, z, y'
'-x, -z, -y'
'z, -y, x'
'-z, -y, -x'
'x, y+1/2, z+1/2'
'-y, x+1/2, z+1/2'
'-x, -y+1/2, z+1/2'
'y, -x+1/2, z+1/2'
'x, -z+1/2, y+1/2'
'x, -y+1/2, -z+1/2'
'x, z+1/2, -y+1/2'
'z, y+1/2, -x+1/2'
'-x, y+1/2, -z+1/2'
'-z, y+1/2, x+1/2'
'z, x+1/2, y+1/2'
'y, z+1/2, x+1/2'
'-y, -z+1/2, x+1/2'
'z, -x+1/2, -y+1/2'
'-y, z+1/2, -x+1/2'
'-z, -x+1/2, y+1/2'
'-z, x+1/2, -y+1/2'
'y, -z+1/2, -x+1/2'
'y, x+1/2, -z+1/2'
'-y, -x+1/2, -z+1/2'
'-x, z+1/2, y+1/2'
'-x, -z+1/2, -y+1/2'
'z, -y+1/2, x+1/2'
'-z, -y+1/2, -x+1/2'
'x+1/2, y, z+1/2'
'-y+1/2, x, z+1/2'
'-x+1/2, -y, z+1/2'
'y+1/2, -x, z+1/2'
'x+1/2, -z, y+1/2'
'x+1/2, -y, -z+1/2'
'x+1/2, z, -y+1/2'
'z+1/2, y, -x+1/2'
'-x+1/2, y, -z+1/2'
'-z+1/2, y, x+1/2'
'z+1/2, x, y+1/2'
'y+1/2, z, x+1/2'
'-y+1/2, -z, x+1/2'
'z+1/2, -x, -y+1/2'
'-y+1/2, z, -x+1/2'
'-z+1/2, -x, y+1/2'
'-z+1/2, x, -y+1/2'
'y+1/2, -z, -x+1/2'
'y+1/2, x, -z+1/2'
'-y+1/2, -x, -z+1/2'
'-x+1/2, z, y+1/2'
'-x+1/2, -z, -y+1/2'
'z+1/2, -y, x+1/2'
'-z+1/2, -y, -x+1/2'
'x+1/2, y+1/2, z'
'-y+1/2, x+1/2, z'
'-x+1/2, -y+1/2, z'
'y+1/2, -x+1/2, z'
'x+1/2, -z+1/2, y'
'x+1/2, -y+1/2, -z'
'x+1/2, z+1/2, -y'
'z+1/2, y+1/2, -x'
'-x+1/2, y+1/2, -z'
'-z+1/2, y+1/2, x'
'z+1/2, x+1/2, y'
'y+1/2, z+1/2, x'
'-y+1/2, -z+1/2, x'
'z+1/2, -x+1/2, -y'
'-y+1/2, z+1/2, -x'
'-z+1/2, -x+1/2, y'
'-z+1/2, x+1/2, -y'
'y+1/2, -z+1/2, -x'
'y+1/2, x+1/2, -z'
'-y+1/2, -x+1/2, -z'
'-x+1/2, z+1/2, y'
'-x+1/2, -z+1/2, -y'
'z+1/2, -y+1/2, x'
'-z+1/2, -y+1/2, -x'
'-x, -y, -z'
'y, -x, -z'
'x, y, -z'
'-y, x, -z'
'-x, z, -y'
'-x, y, z'
'-x, -z, y'
'-z, -y, x'
'x, -y, z'
'z, -y, -x'
'-z, -x, -y'
'-y, -z, -x'
'y, z, -x'
'-z, x, y'
'y, -z, x'
'z, x, -y'
'z, -x, y'
'-y, z, x'
'-y, -x, z'
'y, x, z'
'x, -z, -y'
'x, z, y'
'-z, y, -x'
'z, y, x'
'-x, -y+1/2, -z+1/2'
'y, -x+1/2, -z+1/2'
'x, y+1/2, -z+1/2'
'-y, x+1/2, -z+1/2'
'-x, z+1/2, -y+1/2'
'-x, y+1/2, z+1/2'
'-x, -z+1/2, y+1/2'
'-z, -y+1/2, x+1/2'
'x, -y+1/2, z+1/2'
'z, -y+1/2, -x+1/2'
'-z, -x+1/2, -y+1/2'
'-y, -z+1/2, -x+1/2'
'y, z+1/2, -x+1/2'
'-z, x+1/2, y+1/2'
'y, -z+1/2, x+1/2'
'z, x+1/2, -y+1/2'
'z, -x+1/2, y+1/2'
'-y, z+1/2, x+1/2'
'-y, -x+1/2, z+1/2'
'y, x+1/2, z+1/2'
'x, -z+1/2, -y+1/2'
'x, z+1/2, y+1/2'
'-z, y+1/2, -x+1/2'
'z, y+1/2, x+1/2'
'-x+1/2, -y, -z+1/2'
'y+1/2, -x, -z+1/2'
'x+1/2, y, -z+1/2'
'-y+1/2, x, -z+1/2'
'-x+1/2, z, -y+1/2'
'-x+1/2, y, z+1/2'
'-x+1/2, -z, y+1/2'
'-z+1/2, -y, x+1/2'
'x+1/2, -y, z+1/2'
'z+1/2, -y, -x+1/2'
'-z+1/2, -x, -y+1/2'
'-y+1/2, -z, -x+1/2'
'y+1/2, z, -x+1/2'
'-z+1/2, x, y+1/2'
'y+1/2, -z, x+1/2'
'z+1/2, x, -y+1/2'
'z+1/2, -x, y+1/2'
'-y+1/2, z, x+1/2'
'-y+1/2, -x, z+1/2'
'y+1/2, x, z+1/2'
'x+1/2, -z, -y+1/2'
'x+1/2, z, y+1/2'
'-z+1/2, y, -x+1/2'
'z+1/2, y, x+1/2'
'-x+1/2, -y+1/2, -z'
'y+1/2, -x+1/2, -z'
'x+1/2, y+1/2, -z'
'-y+1/2, x+1/2, -z'
'-x+1/2, z+1/2, -y'
'-x+1/2, y+1/2, z'
'-x+1/2, -z+1/2, y'
'-z+1/2, -y+1/2, x'
'x+1/2, -y+1/2, z'
'z+1/2, -y+1/2, -x'
'-z+1/2, -x+1/2, -y'
'-y+1/2, -z+1/2, -x'
'y+1/2, z+1/2, -x'
'-z+1/2, x+1/2, y'
'y+1/2, -z+1/2, x'
'z+1/2, x+1/2, -y'
'z+1/2, -x+1/2, y'
'-y+1/2, z+1/2, x'
'-y+1/2, -x+1/2, z'
'y+1/2, x+1/2, z'
'x+1/2, -z+1/2, -y'
'x+1/2, z+1/2, y'
'-z+1/2, y+1/2, -x'
'z+1/2, y+1/2, x'

loop_
_atom_site_label
_atom_site_type_symbol
_atom_site_fract_x
_atom_site_fract_y
_atom_site_fract_z
_atom_site_U_iso_or_equiv
_atom_site_adp_type
_atom_site_occupancy
_atom_site_site_symmetry_order
_atom_site_calc_flag
_atom_site_refinement_flags_posn
_atom_site_refinement_flags_adp
_atom_site_refinement_flags_occupancy
_atom_site_disorder_assembly
_atom_site_disorder_group
Ni1 Ni 0.68772(2) 0.37087(2) 0.62913(2) 0.0266(3) Uani 1 2 d S T P A .
O1 O 0.64641(7) 0.35359(7) 0.64641(7) 0.0347(10) Uani 1 6 d S T P . .
H1 H 0.6325 0.3675 0.6325 0.052 Uiso 1 6 calc R U P . .
O2 O 0.70995(6) 0.37579(9) 0.67247(6) 0.0740(10) Uani 1 1 d . . . . .
O3 O 0.67031(6) 0.41683(5) 0.63216(6) 0.0494(6) Uani 1 1 d . . . . .
N1 N 0.72971(9) 0.39120(6) 0.60880(6) 0.0439(9) Uani 1 2 d S T P . .
N2 N 0.8365(3) 0.4417(2) 0.5583(2) 0.210(5) Uani 1 2 d S TU P . .
C1 C 0.70044(7) 0.37673(10) 0.70044(7) 0.0408(10) Uani 1 2 d S T P . .
C2 C 0.72632(7) 0.37847(12) 0.72632(7) 0.0443(10) Uani 1 2 d S T P . .
C3 C 0.75830(9) 0.37866(14) 0.71814(10) 0.0777(14) Uani 1 1 d . . . . .
H3 H 0.7644 0.3788 0.6961 0.093 Uiso 1 1 calc R U . . .
C4 C 0.65093(6) 0.43024(9) 0.65093(6) 0.0313(8) Uani 1 2 d S T P . .
C5 C 0.65028(7) 0.46639(9) 0.65028(7) 0.0340(9) Uani 1 2 d S T P . .
C6 C 0.67035(9) 0.48330(8) 0.62995(8) 0.0505(9) Uani 1 1 d . . . . .
H6 H 0.6843 0.4720 0.6158 0.061 Uiso 1 1 calc R U . . .
C7 C 0.7591(2) 0.3812(2) 0.6188(2) 0.065(2) Uani 0.5 2 d S TU P A 1
H7 H 0.7602 0.3650 0.6350 0.078 Uiso 0.5 2 calc R U P A 1
C8 C 0.7871(3) 0.3933(3) 0.6067(3) 0.090(3) Uani 0.5 2 d S TU P A 1
H8 H 0.8075 0.3859 0.6141 0.108 Uiso 0.5 2 calc R U P A 1
C10 C 0.7541(3) 0.4275(3) 0.5725(3) 0.097(3) Uani 0.5 2 d S TU P A 1
H10 H 0.7520 0.4436 0.5564 0.117 Uiso 0.5 2 calc R U P A 1
C11 C 0.7274(3) 0.41387(17) 0.58613(17) 0.066(3) Uani 0.5 2 d S TU P A 1
H11 H 0.7067 0.4207 0.5793 0.079 Uiso 0.5 2 calc R U P A 1
C7' C 0.7429(2) 0.4181(3) 0.6217(3) 0.079(2) Uani 0.5 1 d . U P A 2
H7' H 0.7329 0.4272 0.6401 0.095 Uiso 0.5 1 calc R U P A 2
C8' C 0.7700(3) 0.4330(3) 0.6096(3) 0.110(3) Uani 0.5 1 d . U P A 2
H8' H 0.7783 0.4524 0.6185 0.131 Uiso 0.5 1 calc R U P A 2
C9 C 0.7846(2) 0.41737(17) 0.58263(17) 0.121(2) Uani 1 2 d S TU P . .
C12 C 0.8143(3) 0.4312(2) 0.5688(2) 0.170(4) Uani 1 2 d S TU P A .

loop_
_atom_site_aniso_label
_atom_site_aniso_U_11
_atom_site_aniso_U_22
_atom_site_aniso_U_33
_atom_site_aniso_U_23
_atom_site_aniso_U_13
_atom_site_aniso_U_12
Ni1 0.0251(4) 0.0274(4) 0.0274(4) 0.0030(2) -0.00244(16) 0.00244(16)
O1 0.0347(10) 0.0347(10) 0.0347(10) -0.0058(12) 0.0058(12) -0.0058(12)
O2 0.0433(14) 0.144(3) 0.0353(13) 0.0241(14) -0.0165(11) -0.0286(15)
O3 0.0668(15) 0.0236(10) 0.0578(14) 0.0018(9) 0.0244(11) 0.0026(10)
N1 0.0383(19) 0.0467(13) 0.0467(13) 0.0079(16) 0.0036(11) -0.0036(11)
N2 0.130(7) 0.249(7) 0.249(7) 0.084(9) 0.050(4) -0.050(4)
C1 0.0414(16) 0.040(2) 0.0414(16) 0.0018(11) -0.022(2) 0.0018(11)
C2 0.0408(15) 0.051(2) 0.0408(15) 0.0008(12) -0.0194(18) 0.0008(12)
C3 0.047(2) 0.148(4) 0.0382(19) 0.025(2) -0.0163(17) -0.024(2)
C4 0.0336(12) 0.0265(19) 0.0336(12) 0.0010(10) -0.0029(15) 0.0010(10)
C5 0.0386(13) 0.0247(18) 0.0386(13) 0.0014(11) -0.0009(16) 0.0014(11)
C6 0.069(2) 0.0267(15) 0.055(2) -0.0017(13) 0.0276(16) 0.0019(15)
C7 0.028(4) 0.083(4) 0.083(4) 0.023(5) 0.007(3) -0.007(3)
C8 0.037(4) 0.117(5) 0.117(5) 0.038(6) 0.011(3) -0.011(3)
C10 0.067(5) 0.113(4) 0.113(4) 0.049(5) 0.023(3) -0.023(3)
C11 0.049(5) 0.074(4) 0.074(4) 0.037(5) 0.010(3) -0.010(3)
C7' 0.061(4) 0.086(5) 0.090(5) 0.014(4) 0.009(4) -0.024(4)
C8' 0.080(5) 0.121(5) 0.128(5) 0.013(5) 0.019(5) -0.033(4)
C9 0.070(4) 0.146(3) 0.146(3) 0.042(5) 0.033(2) -0.033(2)
C12 0.099(5) 0.206(5) 0.206(5) 0.068(7) 0.046(4) -0.046(4)

loop_
_atom_type_symbol
_atom_type_description
_atom_type_scat_dispersion_real
_atom_type_scat_dispersion_imag
_atom_type_scat_source
C C 0.0181 0.0091 'International Tables Vol C Tables 4.2.6.8 and 6.1.1.4'
H H 0.0000 0.0000 'International Tables Vol C Tables 4.2.6.8 and 6.1.1.4'
N N 0.0311 0.0180 'International Tables Vol C Tables 4.2.6.8 and 6.1.1.4'
O O 0.0492 0.0322 'International Tables Vol C Tables 4.2.6.8 and 6.1.1.4'
Ni Ni -3.0029 0.5091 'International Tables Vol C Tables 4.2.6.8 and 6.1.1.4'

loop_
_geom_angle_atom_site_label_1
_geom_angle_atom_site_label_2
_geom_angle_atom_site_label_3
_geom_angle
_geom_angle_site_symmetry_1
_geom_angle_site_symmetry_3
O1 Ni1 O2 96.22(13) . .
O1 Ni1 O2 96.22(13) . 117_566
O2 Ni1 O2 88.4(2) . 117_566
O1 Ni1 O3 90.54(12) . .
O2 Ni1 O3 90.70(13) . .
O2 Ni1 O3 173.24(10) 117_566 .
O1 Ni1 O3 90.54(12) . 117_566
O2 Ni1 O3 173.24(10) . 117_566
O2 Ni1 O3 90.70(13) 117_566 117_566
O3 Ni1 O3 89.42(15) . 117_566
O1 Ni1 N1 176.19(18) . .
O2 Ni1 N1 86.51(10) . .
O2 Ni1 N1 86.50(10) 117_566 .
O3 Ni1 N1 86.76(10) . .
O3 Ni1 N1 86.75(10) 117_566 .
Ni1 O1 Ni1 119.34(4) . 14_566
Ni1 O1 Ni1 119.34(4) . 13_665
Ni1 O1 Ni1 119.35(4) 14_566 13_665
C1 O2 Ni1 134.0(2) . .
C4 O3 Ni1 132.9(2) . .
C11 N1 C7 119.7(7) . .
C7' N1 C7' 119.1(9) 117_566 .
C11 N1 Ni1 120.4(5) . .
C7 N1 Ni1 119.9(5) . .
C7' N1 Ni1 120.4(5) 117_566 .
C7' N1 Ni1 120.4(5) . .
O2 C1 O2 127.4(4) . 120
O2 C1 C2 116.28(19) . .
O2 C1 C2 116.28(19) 120 .
C3 C2 C3 118.7(4) 120 .
C3 C2 C1 120.6(2) 120 .
C3 C2 C1 120.6(2) . .
C2 C3 C3 120.6(2) . 167_656
O3 C4 O3 127.1(3) . 120
O3 C4 C5 116.44(17) . .
O3 C4 C5 116.43(17) 120 .
C6 C5 C6 118.8(4) 120 .
C6 C5 C4 120.61(19) 120 .
C6 C5 C4 120.61(19) . .
C5 C6 C6 120.60(19) . 105_565
N1 C7 C8 123.0(12) . .
C7 C8 C9 117.0(12) . .
C11 C10 C9 119.0(13) . .
N1 C11 C10 121.8(12) . .
N1 C7' C8' 123.9(11) . .
C7' C8' C9 115.3(12) . .
C10 C9 C8 119.4(9) . .
C8' C9 C8' 122.1(11) . 117_566
C10 C9 C12 121.4(11) . .
C8 C9 C12 119.1(10) . .
C8' C9 C12 118.9(5) . .
C8' C9 C12 118.9(5) 117_566 .
N2 C12 C9 180(2) . .

loop_
_geom_bond_atom_site_label_1
_geom_bond_atom_site_label_2
_geom_bond_distance
_geom_bond_site_symmetry_2
Ni1 O1 1.9931(7) .
Ni1 O2 2.033(2) .
Ni1 O2 2.033(2) 117_566
Ni1 O3 2.045(2) .
Ni1 O3 2.045(2) 117_566
Ni1 N1 2.113(4) .
O1 Ni1 1.9932(7) 14_566
O1 Ni1 1.9932(7) 13_665
O2 C1 1.227(3) .
O3 C4 1.251(3) .
N1 C11 1.334(11) .
N1 C7 1.353(12) .
N1 C7' 1.354(10) 117_566
N1 C7' 1.355(11) .
N2 C12 1.111(13) .
C1 O2 1.227(3) 120
C1 C2 1.521(5) .
C2 C3 1.371(5) 120
C2 C3 1.371(5) .
C3 C3 1.383(7) 167_656
C4 O3 1.251(3) 120
C4 C5 1.502(5) .
C5 C6 1.378(4) 120
C5 C6 1.378(4) .
C6 C6 1.387(6) 105_565
C7 C8 1.364(16) .
C8 C9 1.420(19) .
C10 C11 1.366(16) .
C10 C9 1.40(2) .
C7' C8' 1.377(14) .
C8' C9 1.430(15) .
C9 C8' 1.430(15) 117_566
C9 C12 1.476(11) .
